data_1561787
loop_
_publ_author_name
'Tang, Chunying'
'Lu, Jialin'
'Han, Jingyu'
'Liu, Yun'
'Shen, Yali'
'Jia, Dingxian'

_publ_section_title
;
 Complexations of Ln(III) with SnS4H and Sn2S6: Solvothermal syntheses and
 characterizations of lanthanide coordination polymers with thiostannate
 and polyamine mixed ligands
;
_journal_name_full 'Journal of Solid State Chemistry'
_journal_page_first 118
_journal_page_last 125
_journal_paper_doi 10.1016/j.jssc.2015.06.008
_journal_volume 230
_journal_year 2015
_chemical_formula_moiety 'C10 H29 N6 Nd S4 Sn'
_chemical_formula_sum 'C10 H29 N6 Nd S4 Sn'
_chemical_formula_weight 624.56
_space_group_IT_number 2
_space_group_name_Hall '-P 1'
_space_group_name_H-M_alt 'P -1'
_symmetry_cell_setting triclinic
_symmetry_Int_Tables_number 2
_symmetry_space_group_name_Hall '-P 1'
_symmetry_space_group_name_H-M 'P -1'
_atom_sites_solution_hydrogens geom
_atom_sites_solution_primary direct
_atom_sites_solution_secondary difmap
_audit_creation_method SHELXL-97
_cell_angle_alpha 78.28(3)
_cell_angle_beta 84.33(3)
_cell_angle_gamma 63.32(3)
_cell_formula_units_Z 2
_cell_length_a 8.6215(17)
_cell_length_b 9.3724(19)
_cell_length_c 14.656(3)
_cell_measurement_reflns_used 5744
_cell_measurement_temperature 293(2)
_cell_measurement_theta_max 25.35
_cell_measurement_theta_min 2.4719
_cell_volume 1036.1(5)
_computing_cell_refinement CrystalClear
_computing_data_collection CrystalClear
_computing_data_reduction CrystalStructure
_computing_structure_refinement 'SHELXL-97 (Sheldrick, 1997)'
_computing_structure_solution 'SHELXS-97 (Sheldrick, 1990)'
_diffrn_ambient_temperature 293(2)
_diffrn_detector_area_resol_mean 7.31
_diffrn_measured_fraction_theta_full 0.992
_diffrn_measured_fraction_theta_max 0.992
_diffrn_measurement_device_type 'Rigaku Mercury'
_diffrn_measurement_method \w
_diffrn_radiation_monochromator graphite
_diffrn_radiation_source 'fine-focus sealed tube'
_diffrn_radiation_type MoK\a
_diffrn_radiation_wavelength 0.71073
_diffrn_reflns_av_R_equivalents 0.0317
_diffrn_reflns_av_sigmaI/netI 0.0385
_diffrn_reflns_limit_h_max 10
_diffrn_reflns_limit_h_min -9
_diffrn_reflns_limit_k_max 11
_diffrn_reflns_limit_k_min -11
_diffrn_reflns_limit_l_max 17
_diffrn_reflns_limit_l_min -17
_diffrn_reflns_number 8284
_diffrn_reflns_theta_full 25.35
_diffrn_reflns_theta_max 25.35
_diffrn_reflns_theta_min 2.64
_exptl_absorpt_coefficient_mu 4.090
_exptl_absorpt_correction_T_max 0.4402
_exptl_absorpt_correction_T_min 0.3206
_exptl_absorpt_correction_type multi-scan
_exptl_absorpt_process_details 'Jacobson, R. (1998) Private communication'
_exptl_crystal_colour yellowish
_exptl_crystal_density_diffrn 2.002
_exptl_crystal_density_method 'not measured'
_exptl_crystal_description block
_exptl_crystal_F_000 610
_exptl_crystal_size_max 0.36
_exptl_crystal_size_mid 0.30
_exptl_crystal_size_min 0.24
_refine_diff_density_max 1.181
_refine_diff_density_min -0.786
_refine_diff_density_rms 0.130
_refine_ls_extinction_method none
_refine_ls_goodness_of_fit_ref 1.119
_refine_ls_hydrogen_treatment constr
_refine_ls_matrix_type full
_refine_ls_number_parameters 182
_refine_ls_number_reflns 3776
_refine_ls_number_restraints 8
_refine_ls_restrained_S_all 1.135
_refine_ls_R_factor_all 0.0372
_refine_ls_R_factor_gt 0.0346
_refine_ls_shift/su_max 0.001
_refine_ls_shift/su_mean 0.000
_refine_ls_structure_factor_coef Fsqd
_refine_ls_weighting_details 'calc w=1/[\s^2^(Fo^2^)+(0.0242P)^2^+3.3547P] where P=(Fo^2^+2Fc^2^)/3'
_refine_ls_weighting_scheme calc
_refine_ls_wR_factor_gt 0.0737
_refine_ls_wR_factor_ref 0.0752
_reflns_number_gt 3575
_reflns_number_total 3776
_reflns_threshold_expression >2sigma(I)
_cod_data_source_file JSSC-2015-230-118.cif
_cod_data_source_block complex_1b
_cod_original_cell_volume 1036.1(4)
_cod_database_code 1561787

loop_
_symmetry_equiv_pos_as_xyz
'x, y, z'
'-x, -y, -z'

loop_
_atom_site_label
_atom_site_type_symbol
_atom_site_fract_x
_atom_site_fract_y
_atom_site_fract_z
_atom_site_U_iso_or_equiv
_atom_site_adp_type
_atom_site_occupancy
_atom_site_symmetry_multiplicity
_atom_site_calc_flag
_atom_site_refinement_flags
_atom_site_disorder_assembly
_atom_site_disorder_group
Sn1 Sn 0.71519(5) 0.61120(5) 0.26311(3) 0.02640(11) Uani 1 1 d D . .
S1 S 0.64153(19) 0.44595(18) 0.19424(11) 0.0345(3) Uani 1 1 d . . .
S2 S 0.47647(19) 0.72797(19) 0.36122(10) 0.0324(3) Uani 1 1 d . . .
S3 S 0.9844(2) 0.5043(2) 0.33475(12) 0.0475(4) Uani 1 1 d . . .
S4 S 0.7021(2) 0.8324(2) 0.13101(13) 0.0519(5) Uani 1 1 d D . .
H1 H 0.7275 0.7756 0.0667 0.30(9) Uiso 1 1 d RD . .
Nd1 Nd 0.28599(3) 0.58315(3) 0.282502(19) 0.02165(9) Uani 1 1 d . . .
N1 N 0.4801(7) 0.3232(6) 0.4001(4) 0.0430(13) Uani 1 1 d . . .
H1A H 0.5911 0.3074 0.3917 0.052 Uiso 1 1 calc R . .
H1B H 0.4485 0.3428 0.4584 0.052 Uiso 1 1 calc R . .
N2 N 0.3467(7) 0.2971(6) 0.2404(4) 0.0378(12) Uani 1 1 d . . .
H2 H 0.2485 0.2864 0.2604 0.045 Uiso 1 1 calc R . .
N3 N 0.1809(10) 0.5929(7) 0.1148(4) 0.0597(18) Uani 1 1 d D . .
H3 H 0.0641 0.6553 0.1163 0.072 Uiso 1 1 calc R . .
N4 N 0.2641(7) 0.8370(6) 0.1496(4) 0.0436(13) Uani 1 1 d . . .
H4 H 0.3718 0.8325 0.1486 0.052 Uiso 1 1 calc R . .
N5 N 0.0110(7) 0.8708(6) 0.2936(4) 0.0484(15) Uani 1 1 d D . .
H5 H -0.0849 0.8558 0.2887 0.058 Uiso 1 1 calc R . .
N6 N 0.1766(7) 0.6308(7) 0.4540(4) 0.0464(14) Uani 1 1 d . . .
H6A H 0.1527 0.5486 0.4831 0.056 Uiso 1 1 calc R . .
H6B H 0.2631 0.6280 0.4851 0.056 Uiso 1 1 calc R . .
C1 C 0.4722(10) 0.1719(8) 0.3929(5) 0.057(2) Uani 1 1 d . . .
H1C H 0.3646 0.1734 0.4205 0.068 Uiso 1 1 calc R . .
H1D H 0.5679 0.0797 0.4269 0.068 Uiso 1 1 calc R . .
C2 C 0.4823(10) 0.1551(8) 0.2930(5) 0.0545(19) Uani 1 1 d . . .
H2A H 0.5949 0.1424 0.2672 0.065 Uiso 1 1 calc R . .
H2B H 0.4695 0.0591 0.2885 0.065 Uiso 1 1 calc R . .
C3 C 0.3502(11) 0.2975(9) 0.1414(5) 0.0558(19) Uani 1 1 d . . .
H3A H 0.3489 0.1989 0.1315 0.067 Uiso 1 1 calc R . .
H3B H 0.4564 0.2999 0.1142 0.067 Uiso 1 1 calc R . .
C4 C 0.1983(11) 0.4406(10) 0.0951(6) 0.065(2) Uani 1 1 d . . .
H4A H 0.2095 0.4438 0.0283 0.078 Uiso 1 1 calc R . .
H4B H 0.0936 0.4286 0.1156 0.078 Uiso 1 1 calc R . .
C5 C 0.2410(14) 0.6818(12) 0.0407(5) 0.082(2) Uani 1 1 d D . .
H5A H 0.3589 0.6097 0.0252 0.098 Uiso 1 1 calc R . .
H5B H 0.1705 0.7086 -0.0135 0.098 Uiso 1 1 calc R . .
C6 C 0.2406(15) 0.8277(12) 0.0555(5) 0.082(2) Uani 1 1 d D . .
H6C H 0.1312 0.9175 0.0332 0.098 Uiso 1 1 calc R . .
H6D H 0.3319 0.8435 0.0171 0.098 Uiso 1 1 calc R . .
C7 C 0.1518(13) 0.9938(10) 0.1725(8) 0.100(3) Uani 1 1 d D . .
H7A H 0.2157 1.0218 0.2109 0.121 Uiso 1 1 calc R . .
H7B H 0.1220 1.0733 0.1153 0.121 Uiso 1 1 calc R . .
C8 C -0.0019(13) 1.0058(10) 0.2193(8) 0.100(3) Uani 1 1 d D . .
H8A H -0.0834 1.0187 0.1736 0.121 Uiso 1 1 calc R . .
H8B H -0.0510 1.1040 0.2458 0.121 Uiso 1 1 calc R . .
C9 C -0.0018(15) 0.9158(11) 0.3828(6) 0.102(3) Uani 1 1 d D . .
H9A H 0.0858 0.9527 0.3864 0.122 Uiso 1 1 calc R . .
H9B H -0.1146 1.0059 0.3885 0.122 Uiso 1 1 calc R . .
C10 C 0.0202(15) 0.7865(11) 0.4588(7) 0.102(3) Uani 1 1 d D . .
H10A H -0.0816 0.7666 0.4628 0.122 Uiso 1 1 calc R . .
H10B H 0.0250 0.8216 0.5159 0.122 Uiso 1 1 calc R . .

loop_
_atom_site_aniso_label
_atom_site_aniso_U_11
_atom_site_aniso_U_22
_atom_site_aniso_U_33
_atom_site_aniso_U_23
_atom_site_aniso_U_13
_atom_site_aniso_U_12
Sn1 0.0213(2) 0.0314(2) 0.0287(2) -0.00171(16) 0.00010(15) -0.01504(17)
S1 0.0305(8) 0.0353(8) 0.0413(9) -0.0155(7) 0.0061(6) -0.0153(7)
S2 0.0304(8) 0.0405(8) 0.0316(8) -0.0127(6) 0.0048(6) -0.0186(7)
S3 0.0286(8) 0.0677(12) 0.0467(10) 0.0124(9) -0.0088(7) -0.0293(8)
S4 0.0493(10) 0.0506(11) 0.0495(11) 0.0176(9) -0.0025(8) -0.0270(9)
Nd1 0.02042(16) 0.02243(16) 0.02086(16) -0.00072(11) -0.00105(11) -0.00947(12)
N1 0.043(3) 0.043(3) 0.034(3) 0.003(2) -0.007(2) -0.014(3)
N2 0.035(3) 0.032(3) 0.051(3) -0.007(2) -0.002(2) -0.019(2)
N3 0.092(5) 0.051(4) 0.031(3) -0.002(3) -0.018(3) -0.026(4)
N4 0.035(3) 0.043(3) 0.049(3) 0.014(3) -0.009(2) -0.022(3)
N5 0.025(3) 0.032(3) 0.076(4) -0.013(3) 0.004(3) -0.001(2)
N6 0.045(3) 0.068(4) 0.036(3) -0.011(3) 0.008(2) -0.035(3)
C1 0.051(4) 0.037(4) 0.065(5) 0.017(4) -0.007(4) -0.013(3)
C2 0.064(5) 0.033(4) 0.066(5) -0.003(3) 0.001(4) -0.023(4)
C3 0.067(5) 0.055(5) 0.060(5) -0.025(4) 0.005(4) -0.034(4)
C4 0.072(6) 0.074(6) 0.056(5) -0.027(4) -0.022(4) -0.028(5)
C5 0.124(6) 0.098(6) 0.028(3) 0.004(3) -0.002(3) -0.060(5)
C6 0.124(6) 0.098(6) 0.028(3) 0.004(3) -0.002(3) -0.060(5)
C7 0.094(6) 0.032(3) 0.144(7) 0.004(4) 0.024(5) -0.014(4)
C8 0.094(6) 0.032(3) 0.144(7) 0.004(4) 0.024(5) -0.014(4)
C9 0.128(7) 0.073(5) 0.090(6) -0.048(4) 0.054(5) -0.029(5)
C10 0.128(7) 0.073(5) 0.090(6) -0.048(4) 0.054(5) -0.029(5)

loop_
_atom_type_symbol
_atom_type_description
_atom_type_scat_dispersion_real
_atom_type_scat_dispersion_imag
_atom_type_scat_source
C C 0.0033 0.0016 'International Tables Vol C Tables 4.2.6.8 and 6.1.1.4'
H H 0.0000 0.0000 'International Tables Vol C Tables 4.2.6.8 and 6.1.1.4'
N N 0.0061 0.0033 'International Tables Vol C Tables 4.2.6.8 and 6.1.1.4'
Nd Nd -0.1943 3.0179 'International Tables Vol C Tables 4.2.6.8 and 6.1.1.4'
S S 0.1246 0.1234 'International Tables Vol C Tables 4.2.6.8 and 6.1.1.4'
Sn Sn -0.6537 1.4246 'International Tables Vol C Tables 4.2.6.8 and 6.1.1.4'

loop_
_geom_angle_atom_site_label_1
_geom_angle_atom_site_label_2
_geom_angle_atom_site_label_3
_geom_angle
_geom_angle_site_symmetry_1
_geom_angle_site_symmetry_3
S3 Sn1 S1 120.02(7) . .
S3 Sn1 S2 114.06(6) . .
S1 Sn1 S2 103.48(6) . .
S3 Sn1 S4 107.72(7) . .
S1 Sn1 S4 103.66(7) . .
S2 Sn1 S4 106.80(7) . .
Sn1 S1 Nd1 89.74(5) . .
Sn1 S2 Nd1 90.25(5) . .
Sn1 S3 Nd1 129.94(7) . 1_655
Sn1 S4 H1 104.5 . .
N1 Nd1 N6 71.57(18) . .
N1 Nd1 N3 127.01(18) . .
N6 Nd1 N3 143.3(2) . .
N1 Nd1 N2 63.82(17) . .
N6 Nd1 N2 117.14(17) . .
N3 Nd1 N2 63.80(18) . .
N1 Nd1 N4 148.31(17) . .
N6 Nd1 N4 119.57(18) . .
N3 Nd1 N4 63.68(18) . .
N2 Nd1 N4 121.84(17) . .
N1 Nd1 N5 136.56(18) . .
N6 Nd1 N5 65.00(19) . .
N3 Nd1 N5 89.8(2) . .
N2 Nd1 N5 137.75(17) . .
N4 Nd1 N5 63.47(18) . .
N1 Nd1 S2 82.46(13) . .
N6 Nd1 S2 69.15(12) . .
N3 Nd1 S2 137.17(14) . .
N2 Nd1 S2 138.53(12) . .
N4 Nd1 S2 75.64(12) . .
N5 Nd1 S2 83.37(13) . .
N1 Nd1 S3 89.23(13) . 1_455
N6 Nd1 S3 69.25(13) . 1_455
N3 Nd1 S3 78.88(16) . 1_455
N2 Nd1 S3 68.27(12) . 1_455
N4 Nd1 S3 122.31(12) . 1_455
N5 Nd1 S3 74.88(13) . 1_455
S2 Nd1 S3 138.10(5) . 1_455
N1 Nd1 S1 73.79(13) . .
N6 Nd1 S1 133.08(13) . .
N3 Nd1 S1 83.42(16) . .
N2 Nd1 S1 72.19(12) . .
N4 Nd1 S1 78.78(13) . .
N5 Nd1 S1 140.42(13) . .
S2 Nd1 S1 75.83(5) . .
S3 Nd1 S1 140.46(5) 1_455 .
C1 N1 Nd1 115.9(4) . .
C1 N1 H1A 108.3 . .
Nd1 N1 H1A 108.3 . .
C1 N1 H1B 108.3 . .
Nd1 N1 H1B 108.3 . .
H1A N1 H1B 107.4 . .
C3 N2 C2 114.7(6) . .
C3 N2 Nd1 114.0(4) . .
C2 N2 Nd1 116.0(4) . .
C3 N2 H2 103.3 . .
C2 N2 H2 103.3 . .
Nd1 N2 H2 103.3 . .
C5 N3 C4 113.7(7) . .
C5 N3 Nd1 113.0(5) . .
C4 N3 Nd1 116.4(4) . .
C5 N3 H3 103.9 . .
C4 N3 H3 103.9 . .
Nd1 N3 H3 103.9 . .
C7 N4 C6 112.2(8) . .
C7 N4 Nd1 114.8(5) . .
C6 N4 Nd1 116.7(5) . .
C7 N4 H4 103.7 . .
C6 N4 H4 103.7 . .
Nd1 N4 H4 103.7 . .
C9 N5 C8 110.1(7) . .
C9 N5 Nd1 112.0(5) . .
C8 N5 Nd1 115.8(5) . .
C9 N5 H5 106.1 . .
C8 N5 H5 106.1 . .
Nd1 N5 H5 106.1 . .
C10 N6 Nd1 114.4(5) . .
C10 N6 H6A 108.7 . .
Nd1 N6 H6A 108.7 . .
C10 N6 H6B 108.7 . .
Nd1 N6 H6B 108.7 . .
H6A N6 H6B 107.6 . .
N1 C1 C2 110.1(6) . .
N1 C1 H1C 109.6 . .
C2 C1 H1C 109.6 . .
N1 C1 H1D 109.6 . .
C2 C1 H1D 109.6 . .
H1C C1 H1D 108.2 . .
N2 C2 C1 110.1(6) . .
N2 C2 H2A 109.6 . .
C1 C2 H2A 109.6 . .
N2 C2 H2B 109.6 . .
C1 C2 H2B 109.6 . .
H2A C2 H2B 108.2 . .
N2 C3 C4 110.6(6) . .
N2 C3 H3A 109.5 . .
C4 C3 H3A 109.5 . .
N2 C3 H3B 109.5 . .
C4 C3 H3B 109.5 . .
H3A C3 H3B 108.1 . .
N3 C4 C3 112.9(6) . .
N3 C4 H4A 109.0 . .
C3 C4 H4A 109.0 . .
N3 C4 H4B 109.0 . .
C3 C4 H4B 109.0 . .
H4A C4 H4B 107.8 . .
C6 C5 N3 118.2(7) . .
C6 C5 H5A 107.7 . .
N3 C5 H5A 107.7 . .
C6 C5 H5B 107.8 . .
N3 C5 H5B 107.7 . .
H5A C5 H5B 107.1 . .
C5 C6 N4 117.0(7) . .
C5 C6 H6C 108.1 . .
N4 C6 H6C 108.1 . .
C5 C6 H6D 108.1 . .
N4 C6 H6D 108.1 . .
H6C C6 H6D 107.3 . .
C8 C7 N4 115.2(8) . .
C8 C7 H7A 108.5 . .
N4 C7 H7A 108.5 . .
C8 C7 H7B 108.5 . .
N4 C7 H7B 108.5 . .
H7A C7 H7B 107.5 . .
C7 C8 N5 117.0(8) . .
C7 C8 H8A 108.0 . .
N5 C8 H8A 108.0 . .
C7 C8 H8B 108.0 . .
N5 C8 H8B 108.0 . .
H8A C8 H8B 107.3 . .
C10 C9 N5 113.2(8) . .
C10 C9 H9A 108.9 . .
N5 C9 H9A 108.9 . .
C10 C9 H9B 108.9 . .
N5 C9 H9B 108.9 . .
H9A C9 H9B 107.7 . .
C9 C10 N6 115.8(7) . .
C9 C10 H10A 108.3 . .
N6 C10 H10A 108.3 . .
C9 C10 H10B 108.3 . .
N6 C10 H10B 108.3 . .
H10A C10 H10B 107.4 . .

loop_
_geom_bond_atom_site_label_1
_geom_bond_atom_site_label_2
_geom_bond_distance
_geom_bond_site_symmetry_2
Sn1 S3 2.3366(18) .
Sn1 S1 2.3379(16) .
Sn1 S2 2.3522(17) .
Sn1 S4 2.5025(19) .
S1 Nd1 3.0125(18) .
S2 Nd1 2.9803(16) .
S3 Nd1 2.9992(17) 1_655
S4 H1 1.1313 .
Nd1 N1 2.629(5) .
Nd1 N6 2.649(5) .
Nd1 N3 2.672(5) .
Nd1 N2 2.681(5) .
Nd1 N4 2.697(5) .
Nd1 N5 2.698(5) .
Nd1 S3 2.9992(17) 1_455
N1 C1 1.475(9) .
N1 H1A 0.9000 .
N1 H1B 0.9000 .
N2 C3 1.447(9) .
N2 C2 1.448(8) .
N2 H2 0.9100 .
N3 C5 1.432(9) .
N3 C4 1.454(9) .
N3 H3 0.9100 .
N4 C7 1.438(10) .
N4 C6 1.440(9) .
N4 H4 0.9100 .
N5 C9 1.433(9) .
N5 C8 1.462(9) .
N5 H5 0.9100 .
N6 C10 1.486(10) .
N6 H6A 0.9000 .
N6 H6B 0.9000 .
C1 C2 1.495(10) .
C1 H1C 0.9700 .
C1 H1D 0.9700 .
C2 H2A 0.9700 .
C2 H2B 0.9700 .
C3 C4 1.484(11) .
C3 H3A 0.9700 .
C3 H3B 0.9700 .
C4 H4A 0.9700 .
C4 H4B 0.9700 .
C5 C6 1.426(10) .
C5 H5A 0.9700 .
C5 H5B 0.9700 .
C6 H6C 0.9700 .
C6 H6D 0.9700 .
C7 C8 1.398(11) .
C7 H7A 0.9700 .
C7 H7B 0.9700 .
C8 H8A 0.9700 .
C8 H8B 0.9700 .
C9 C10 1.426(11) .
C9 H9A 0.9700 .
C9 H9B 0.9700 .
C10 H10A 0.9700 .
C10 H10B 0.9700 .

loop_
_geom_hbond_atom_site_label_D
_geom_hbond_atom_site_label_H
_geom_hbond_atom_site_label_A
_geom_hbond_distance_DH
_geom_hbond_distance_HA
_geom_hbond_distance_DA
_geom_hbond_angle_DHA
_geom_hbond_site_symmetry_A
N6 H6A S3 0.90 2.85 3.501(5) 130.2 2_666
N4 H4 S4 0.91 2.83 3.741(5) 175.5 .
N5 H5 S3 0.91 3.01 3.472(6) 113.1 1_455
N3 H3 S4 0.91 2.81 3.720(8) 176.1 1_455
N2 H2 S3 0.91 2.60 3.198(6) 123.6 1_455
N1 H1B S2 0.90 2.66 3.467(5) 149.4 2_666

loop_
_geom_torsion_atom_site_label_1
_geom_torsion_atom_site_label_2
_geom_torsion_atom_site_label_3
_geom_torsion_atom_site_label_4
_geom_torsion
_geom_torsion_site_symmetry_1
_geom_torsion_site_symmetry_2
_geom_torsion_site_symmetry_3
_geom_torsion_site_symmetry_4
S3 Sn1 S1 Nd1 135.57(6) . . . .
S2 Sn1 S1 Nd1 7.06(6) . . . .
S4 Sn1 S1 Nd1 -104.29(7) . . . .
S3 Sn1 S2 Nd1 -139.23(6) . . . .
S1 Sn1 S2 Nd1 -7.14(6) . . . .
S4 Sn1 S2 Nd1 101.89(6) . . . .
S1 Sn1 S3 Nd1 114.25(10) . . . 1_655
S2 Sn1 S3 Nd1 -122.20(9) . . . 1_655
S4 Sn1 S3 Nd1 -3.84(12) . . . 1_655
Sn1 S2 Nd1 N1 80.66(13) . . . .
Sn1 S2 Nd1 N6 153.76(15) . . . .
Sn1 S2 Nd1 N3 -58.0(2) . . . .
Sn1 S2 Nd1 N2 45.92(19) . . . .
Sn1 S2 Nd1 N4 -76.25(13) . . . .
Sn1 S2 Nd1 N5 -140.51(13) . . . .
Sn1 S2 Nd1 S3 161.00(6) . . . 1_455
Sn1 S2 Nd1 S1 5.55(5) . . . .
Sn1 S1 Nd1 N1 -91.71(13) . . . .
Sn1 S1 Nd1 N6 -47.97(19) . . . .
Sn1 S1 Nd1 N3 136.65(14) . . . .
Sn1 S1 Nd1 N2 -158.80(13) . . . .
Sn1 S1 Nd1 N4 72.25(13) . . . .
Sn1 S1 Nd1 N5 54.9(2) . . . .
Sn1 S1 Nd1 S2 -5.58(5) . . . .
Sn1 S1 Nd1 S3 -159.75(6) . . . 1_455
N6 Nd1 N1 C1 117.3(5) . . . .
N3 Nd1 N1 C1 -26.5(6) . . . .
N2 Nd1 N1 C1 -17.1(4) . . . .
N4 Nd1 N1 C1 -125.9(5) . . . .
N5 Nd1 N1 C1 115.8(5) . . . .
S2 Nd1 N1 C1 -172.2(5) . . . .
S3 Nd1 N1 C1 48.9(5) 1_455 . . .
S1 Nd1 N1 C1 -94.9(5) . . . .
N1 Nd1 N2 C3 -149.5(5) . . . .
N6 Nd1 N2 C3 160.9(4) . . . .
N3 Nd1 N2 C3 22.1(5) . . . .
N4 Nd1 N2 C3 -5.4(5) . . . .
N5 Nd1 N2 C3 79.0(5) . . . .
S2 Nd1 N2 C3 -110.5(4) . . . .
S3 Nd1 N2 C3 110.1(5) 1_455 . . .
S1 Nd1 N2 C3 -69.2(4) . . . .
N1 Nd1 N2 C2 -13.0(4) . . . .
N6 Nd1 N2 C2 -62.6(5) . . . .
N3 Nd1 N2 C2 158.7(5) . . . .
N4 Nd1 N2 C2 131.2(4) . . . .
N5 Nd1 N2 C2 -144.4(4) . . . .
S2 Nd1 N2 C2 26.1(5) . . . .
S3 Nd1 N2 C2 -113.3(5) 1_455 . . .
S1 Nd1 N2 C2 67.3(4) . . . .
N1 Nd1 N3 C5 -119.3(6) . . . .
N6 Nd1 N3 C5 130.3(6) . . . .
N2 Nd1 N3 C5 -128.7(7) . . . .
N4 Nd1 N3 C5 25.4(6) . . . .
N5 Nd1 N3 C5 85.6(6) . . . .
S2 Nd1 N3 C5 5.6(7) . . . .
S3 Nd1 N3 C5 160.2(6) 1_455 . . .
S1 Nd1 N3 C5 -55.3(6) . . . .
N1 Nd1 N3 C4 15.1(7) . . . .
N6 Nd1 N3 C4 -95.3(6) . . . .
N2 Nd1 N3 C4 5.7(5) . . . .
N4 Nd1 N3 C4 159.8(6) . . . .
N5 Nd1 N3 C4 -140.0(6) . . . .
S2 Nd1 N3 C4 139.9(5) . . . .
S3 Nd1 N3 C4 -65.4(6) 1_455 . . .
S1 Nd1 N3 C4 79.1(6) . . . .
N1 Nd1 N4 C7 -118.8(7) . . . .
N6 Nd1 N4 C7 -15.7(7) . . . .
N3 Nd1 N4 C7 122.7(7) . . . .
N2 Nd1 N4 C7 150.2(6) . . . .
N5 Nd1 N4 C7 18.6(6) . . . .
S2 Nd1 N4 C7 -71.1(6) . . . .
S3 Nd1 N4 C7 67.2(6) 1_455 . . .
S1 Nd1 N4 C7 -149.2(6) . . . .
N1 Nd1 N4 C6 106.8(6) . . . .
N6 Nd1 N4 C6 -150.0(6) . . . .
N3 Nd1 N4 C6 -11.7(6) . . . .
N2 Nd1 N4 C6 15.9(6) . . . .
N5 Nd1 N4 C6 -115.7(6) . . . .
S2 Nd1 N4 C6 154.6(6) . . . .
S3 Nd1 N4 C6 -67.1(6) 1_455 . . .
S1 Nd1 N4 C6 76.5(6) . . . .
N1 Nd1 N5 C9 23.4(7) . . . .
N6 Nd1 N5 C9 21.8(6) . . . .
N3 Nd1 N5 C9 174.1(6) . . . .
N2 Nd1 N5 C9 125.4(6) . . . .
N4 Nd1 N5 C9 -125.5(6) . . . .
S2 Nd1 N5 C9 -48.2(6) . . . .
S3 Nd1 N5 C9 95.6(6) 1_455 . . .
S1 Nd1 N5 C9 -106.4(6) . . . .
N1 Nd1 N5 C8 150.8(6) . . . .
N6 Nd1 N5 C8 149.2(7) . . . .
N3 Nd1 N5 C8 -58.4(7) . . . .
N2 Nd1 N5 C8 -107.2(7) . . . .
N4 Nd1 N5 C8 1.9(6) . . . .
S2 Nd1 N5 C8 79.2(6) . . . .
S3 Nd1 N5 C8 -137.0(7) 1_455 . . .
S1 Nd1 N5 C8 21.0(7) . . . .
N1 Nd1 N6 C10 -176.2(6) . . . .
N3 Nd1 N6 C10 -48.3(7) . . . .
N2 Nd1 N6 C10 -130.1(6) . . . .
N4 Nd1 N6 C10 36.4(6) . . . .
N5 Nd1 N6 C10 2.6(6) . . . .
S2 Nd1 N6 C10 95.0(6) . . . .
S3 Nd1 N6 C10 -79.8(6) 1_455 . . .
S1 Nd1 N6 C10 139.4(6) . . . .
Nd1 N1 C1 C2 44.8(7) . . . .
C3 N2 C2 C1 176.9(6) . . . .
Nd1 N2 C2 C1 40.6(7) . . . .
N1 C1 C2 N2 -55.6(8) . . . .
C2 N2 C3 C4 175.2(6) . . . .
Nd1 N2 C3 C4 -47.6(7) . . . .
C5 N3 C4 C3 101.6(9) . . . .
Nd1 N3 C4 C3 -32.4(9) . . . .
N2 C3 C4 N3 53.2(9) . . . .
C4 N3 C5 C6 -175.8(9) . . . .
Nd1 N3 C5 C6 -40.2(11) . . . .
N3 C5 C6 N4 29.7(14) . . . .
C7 N4 C6 C5 -138.9(9) . . . .
Nd1 N4 C6 C5 -3.4(12) . . . .
C6 N4 C7 C8 96.8(11) . . . .
Nd1 N4 C7 C8 -39.6(13) . . . .
N4 C7 C8 N5 42.6(16) . . . .
C9 N5 C8 C7 104.8(12) . . . .
Nd1 N5 C8 C7 -23.5(13) . . . .
C8 N5 C9 C10 -176.5(9) . . . .
Nd1 N5 C9 C10 -46.1(11) . . . .
N5 C9 C10 N6 50.8(14) . . . .
Nd1 N6 C10 C9 -28.0(12) . . . .
